data_2311142
loop_
_publ_author_name
'Kennedy, Alan R.'
'Akkurt, Mehmet'
'Mohamed, Shaaban K.'
'Abdelhamid, Antar A.'
'Marzouk, Adel A. E.'

_publ_section_title
;
 14-Bromo-12-chloro-2,16-dioxa-penta-cyclo-[7.7.5.0(1,21).0(3,8).0(10,15)]henicosa-3(8),10,12,14-tetra-ene-7,20-dione.
;
_journal_coeditor_code HB7072
_journal_issue 'Pt 5'
_journal_name_full 'Acta crystallographica. Section E, Structure reports online'
_journal_page_first o769
_journal_page_last 70
_journal_paper_doi 10.1107/S1600536813010374
_journal_volume 69
_journal_year 2013
_chemical_formula_iupac 'C19 H16 Br Cl O4'
_chemical_formula_moiety 'C19 H16 Br Cl O4'
_chemical_formula_sum 'C19 H16 Br Cl O4'
_chemical_formula_weight 423.67
_chemical_name_systematic
14-Bromo-12-chloro-2,16-dioxapentacyclo[7.7.5.0^1,21^.0^3,8^.0^10,15^]henicosa-3(8),10,12,14-tetraene-7,20-dione
_space_group_IT_number 14
_space_group_name_Hall '-P 2yn'
_space_group_name_H-M_alt 'P 1 21/n 1'
_symmetry_cell_setting monoclinic
_symmetry_space_group_name_Hall '-P 2yn'
_symmetry_space_group_name_H-M 'P 1 21/n 1'
_atom_sites_solution_hydrogens geom
_atom_sites_solution_primary direct
_atom_sites_solution_secondary difmap
_cell_angle_alpha 90
_cell_angle_beta 102.073(5)
_cell_angle_gamma 90
_cell_formula_units_Z 4
_cell_length_a 10.2741(6)
_cell_length_b 10.2800(6)
_cell_length_c 15.8581(8)
_cell_measurement_reflns_used 2011
_cell_measurement_temperature 123(2)
_cell_measurement_theta_max 28.78
_cell_measurement_theta_min 2.96
_cell_volume 1637.85(16)
_computing_cell_refinement 'CrysAlis PRO (Oxford Diffraction, 2010)'
_computing_data_collection 'CrysAlis PRO (Oxford Diffraction, 2010)'
_computing_data_reduction 'CrysAlis PRO (Oxford Diffraction, 2010)'
_computing_molecular_graphics 'ORTEP-3 for Windows (Farrugia, 2012)'
_computing_publication_material 'WinGX (Farrugia, 2012) and PLATON (Spek, 2009)'
_computing_structure_refinement 'SHELXL97 (Sheldrick, 2008)'
_computing_structure_solution 'SHELXS97 (Sheldrick, 2008)'
_diffrn_ambient_temperature 123(2)
_diffrn_detector_area_resol_mean 16.0727
_diffrn_measured_fraction_theta_full 0.997
_diffrn_measured_fraction_theta_max 0.982
_diffrn_measurement_device_type 'Oxford Diffraction Xcalibur Eos'
_diffrn_measurement_method '\w scans'
_diffrn_radiation_monochromator graphite
_diffrn_radiation_source 'Enhance (Mo) X-ray Source'
_diffrn_radiation_type MoK\a
_diffrn_radiation_wavelength 0.71073
_diffrn_reflns_av_R_equivalents 0.0417
_diffrn_reflns_av_sigmaI/netI 0.0775
_diffrn_reflns_limit_h_max 13
_diffrn_reflns_limit_h_min -13
_diffrn_reflns_limit_k_max 12
_diffrn_reflns_limit_k_min -11
_diffrn_reflns_limit_l_max 20
_diffrn_reflns_limit_l_min -19
_diffrn_reflns_number 7243
_diffrn_reflns_reduction_process
;
;
_diffrn_reflns_theta_full 26.00
_diffrn_reflns_theta_max 27.00
_diffrn_reflns_theta_min 3.29
_exptl_absorpt_coefficient_mu 2.695
_exptl_absorpt_correction_T_max 0.616
_exptl_absorpt_correction_T_min 0.529
_exptl_absorpt_correction_type multi-scan
_exptl_absorpt_process_details '(CrysAlis PRO; Oxford Diffraction, 2010)'
_exptl_crystal_colour colourless
_exptl_crystal_density_diffrn 1.718
_exptl_crystal_density_method 'Not Measured'
_exptl_crystal_description block
_exptl_crystal_F_000 856
_exptl_crystal_size_max 0.25
_exptl_crystal_size_mid 0.20
_exptl_crystal_size_min 0.18
_refine_diff_density_max 0.792
_refine_diff_density_min -0.732
_refine_ls_extinction_method none
_refine_ls_goodness_of_fit_ref 1.044
_refine_ls_hydrogen_treatment constr
_refine_ls_matrix_type full
_refine_ls_number_parameters 226
_refine_ls_number_reflns 3516
_refine_ls_number_restraints 0
_refine_ls_restrained_S_all 1.044
_refine_ls_R_factor_all 0.0911
_refine_ls_R_factor_gt 0.0581
_refine_ls_shift/su_max 0.000
_refine_ls_shift/su_mean 0.000
_refine_ls_structure_factor_coef Fsqd
_refine_ls_weighting_details 'calc w=1/[\s^2^(Fo^2^)+(0.0456P)^2^+3.8105P] where P=(Fo^2^+2Fc^2^)/3'
_refine_ls_weighting_scheme calc
_refine_ls_wR_factor_gt 0.1190
_refine_ls_wR_factor_ref 0.1339
_reflns_number_gt 2547
_reflns_number_total 3516
_reflns_threshold_expression I>2\s(I)
_cod_data_source_file hb7072sup1.cif
_cod_data_source_block I
_cod_original_sg_symbol_H-M 'P 21/n'
_cod_database_code 2311142

loop_
_symmetry_equiv_pos_site_id
_symmetry_equiv_pos_as_xyz
1 x,y,z
2 1/2-x,1/2+y,1/2-z
3 -x,-y,-z
4 1/2+x,1/2-y,1/2+z

loop_
_atom_site_aniso_label
_atom_site_aniso_U_11
_atom_site_aniso_U_22
_atom_site_aniso_U_33
_atom_site_aniso_U_12
_atom_site_aniso_U_13
_atom_site_aniso_U_23
Br1 0.0228(3) 0.0413(4) 0.0276(3) -0.0031(2) -0.0026(2) 0.0050(3)
Cl1 0.0344(7) 0.0103(6) 0.0300(6) -0.0019(5) 0.0134(5) -0.0010(5)
O1 0.0262(19) 0.026(2) 0.0228(17) -0.0010(16) 0.0067(14) -0.0059(16)
O2 0.0222(18) 0.0182(18) 0.0219(17) -0.0016(14) 0.0075(14) -0.0044(14)
O3 0.024(2) 0.034(2) 0.036(2) -0.0078(17) 0.0092(16) -0.0022(18)
O4 0.0228(18) 0.0182(18) 0.0230(17) -0.0041(14) -0.0012(14) 0.0016(14)
C1 0.014(2) 0.025(3) 0.020(2) -0.002(2) 0.0066(19) -0.001(2)
C2 0.024(3) 0.024(3) 0.018(2) 0.009(2) 0.012(2) 0.004(2)
C3 0.026(3) 0.008(2) 0.023(2) 0.0001(19) 0.012(2) 0.0006(19)
C4 0.020(3) 0.020(3) 0.023(2) -0.005(2) 0.012(2) -0.005(2)
C5 0.020(2) 0.019(3) 0.016(2) 0.0013(19) 0.0102(19) -0.0002(19)
C6 0.016(2) 0.018(3) 0.018(2) -0.0022(19) 0.0096(18) -0.003(2)
C7 0.017(2) 0.016(3) 0.023(2) -0.0007(19) 0.005(2) 0.001(2)
C8 0.020(3) 0.022(3) 0.024(2) -0.006(2) 0.002(2) -0.004(2)
C9 0.019(3) 0.031(3) 0.029(3) -0.005(2) 0.009(2) -0.002(2)
C10 0.028(3) 0.028(3) 0.026(3) -0.004(2) 0.006(2) -0.002(2)
C11 0.018(2) 0.023(3) 0.014(2) 0.004(2) 0.0001(18) 0.000(2)
C12 0.019(2) 0.016(2) 0.017(2) -0.0011(19) 0.0037(18) 0.0021(19)
C13 0.020(2) 0.017(3) 0.019(2) -0.002(2) 0.0026(19) 0.0011(19)
C14 0.020(2) 0.023(3) 0.013(2) 0.005(2) 0.0043(18) 0.003(2)
C15 0.017(2) 0.027(3) 0.020(2) -0.002(2) 0.0009(19) 0.007(2)
C16 0.015(3) 0.039(3) 0.037(3) 0.000(2) 0.010(2) 0.008(3)
C17 0.031(3) 0.032(3) 0.028(3) 0.007(2) 0.013(2) 0.006(2)
C18 0.024(3) 0.024(3) 0.022(2) 0.004(2) 0.010(2) 0.000(2)
C19 0.018(2) 0.021(3) 0.017(2) 0.003(2) 0.0045(19) 0.005(2)

loop_
_atom_site_type_symbol
_atom_site_label
_atom_site_fract_x
_atom_site_fract_y
_atom_site_fract_z
_atom_site_U_iso_or_equiv
_atom_site_thermal_displace_type
_atom_site_calc_flag
_atom_site_refinement_flags
_atom_site_occupancy
Br Br1 0.83070(5) 0.65176(6) 0.51190(3) 0.0317(2) Uani d . 1.000
Cl Cl1 0.48771(12) 0.24296(11) 0.40547(8) 0.0239(4) Uani d . 1.000
O O1 0.5310(3) 0.6514(3) 0.1626(2) 0.0248(11) Uani d . 1.000
O O2 0.4643(3) 0.9536(3) 0.37446(19) 0.0204(10) Uani d . 1.000
O O3 0.1281(3) 0.6340(4) 0.3173(2) 0.0309(12) Uani d . 1.000
O O4 0.6260(3) 0.7948(3) 0.3862(2) 0.0222(10) Uani d . 1.000
C C1 0.6710(4) 0.5856(5) 0.4453(3) 0.0192(14) Uani d . 1.000
C C2 0.6398(5) 0.4564(5) 0.4527(3) 0.0209(16) Uani d . 1.000
C C3 0.5230(5) 0.4094(4) 0.4018(3) 0.0180(14) Uani d . 1.000
C C4 0.4377(5) 0.4900(5) 0.3470(3) 0.0199(16) Uani d . 1.000
C C5 0.4683(5) 0.6205(4) 0.3418(3) 0.0174(14) Uani d . 1.000
C C6 0.5875(4) 0.6689(4) 0.3903(3) 0.0165(14) Uani d . 1.000
C C7 0.5465(4) 0.8852(5) 0.3268(3) 0.0186(14) Uani d . 1.000
C C8 0.6430(5) 0.9822(5) 0.3029(3) 0.0224(16) Uani d . 1.000
C C9 0.7320(5) 0.9167(5) 0.2502(3) 0.0258(17) Uani d . 1.000
C C10 0.6512(5) 0.8501(5) 0.1700(3) 0.0273(17) Uani d . 1.000
C C11 0.5501(5) 0.7597(5) 0.1918(3) 0.0188(14) Uani d . 1.000
C C12 0.4649(4) 0.8147(4) 0.2507(3) 0.0173(12) Uani d . 1.000
C C13 0.3782(4) 0.7170(5) 0.2854(3) 0.0189(14) Uani d . 1.000
C C14 0.2961(4) 0.7914(5) 0.3381(3) 0.0185(14) Uani d . 1.000
C C15 0.1663(5) 0.7408(5) 0.3456(3) 0.0218(14) Uani d . 1.000
C C16 0.0825(5) 0.8278(5) 0.3889(3) 0.0297(17) Uani d . 1.000
C C17 0.1648(5) 0.9056(5) 0.4622(3) 0.0293(17) Uani d . 1.000
C C18 0.2719(5) 0.9826(5) 0.4319(3) 0.0226(16) Uani d . 1.000
C C19 0.3432(5) 0.9016(5) 0.3786(3) 0.0185(14) Uani d . 1.000
H H2 0.69700 0.40090 0.49180 0.0250 Uiso c R 1.000
H H4 0.35780 0.45610 0.31280 0.0240 Uiso c R 1.000
H H8A 0.69840 1.01970 0.35590 0.0270 Uiso c R 1.000
H H8B 0.59310 1.05390 0.26900 0.0270 Uiso c R 1.000
H H9A 0.78860 0.85130 0.28640 0.0310 Uiso c R 1.000
H H9B 0.79120 0.98260 0.23250 0.0310 Uiso c R 1.000
H H10A 0.60600 0.91700 0.12930 0.0320 Uiso c R 1.000
H H10B 0.71220 0.80100 0.14090 0.0320 Uiso c R 1.000
H H12 0.40380 0.88020 0.21640 0.0210 Uiso c R 1.000
H H13 0.31860 0.67080 0.23660 0.0220 Uiso c R 1.000
H H16A 0.01760 0.77390 0.41160 0.0360 Uiso c R 1.000
H H16B 0.03170 0.88840 0.34570 0.0360 Uiso c R 1.000
H H17A 0.10610 0.96580 0.48570 0.0350 Uiso c R 1.000
H H17B 0.20660 0.84580 0.50900 0.0350 Uiso c R 1.000
H H18A 0.23100 1.05820 0.39760 0.0270 Uiso c R 1.000
H H18B 0.33640 1.01600 0.48260 0.0270 Uiso c R 1.000

loop_
_atom_type_symbol
_atom_type_description
_atom_type_scat_dispersion_real
_atom_type_scat_dispersion_imag
_atom_type_scat_source
C C 0.0033 0.0016 ' International Tables Vol C Tables 4.2.6.8 and 6.1.1.4'
H H 0.0000 0.0000 ' International Tables Vol C Tables 4.2.6.8 and 6.1.1.4'
Br Br -0.2901 2.4595 ' International Tables Vol C Tables 4.2.6.8 and 6.1.1.4'
Cl Cl 0.1484 0.1585 ' International Tables Vol C Tables 4.2.6.8 and 6.1.1.4'
O O 0.0106 0.0060 ' International Tables Vol C Tables 4.2.6.8 and 6.1.1.4'

loop_
_geom_angle_atom_site_label_1
_geom_angle_atom_site_label_2
_geom_angle_atom_site_label_3
_geom_angle
_geom_angle_publ_flag
C7 O2 C19 118.5(4) no
C6 O4 C7 120.8(3) no
Br1 C1 C2 119.5(4) no
Br1 C1 C6 118.8(4) no
C2 C1 C6 121.7(4) no
C1 C2 C3 118.4(4) no
Cl1 C3 C2 118.8(4) no
Cl1 C3 C4 120.0(4) no
C2 C3 C4 121.2(4) no
C3 C4 C5 119.9(5) no
C4 C5 C6 119.8(4) no
C4 C5 C13 123.5(4) no
C6 C5 C13 116.7(4) no
O4 C6 C1 118.1(4) no
O4 C6 C5 123.0(4) no
C1 C6 C5 118.9(4) no
O2 C7 O4 106.7(3) no
O2 C7 C8 107.4(4) no
O2 C7 C12 111.7(3) no
O4 C7 C8 106.1(3) no
O4 C7 C12 110.9(4) no
C8 C7 C12 113.7(4) no
C7 C8 C9 110.4(4) no
C8 C9 C10 111.8(4) no
C9 C10 C11 111.8(4) no
O1 C11 C10 123.6(5) no
O1 C11 C12 120.8(4) no
C10 C11 C12 115.6(4) no
C7 C12 C11 112.2(4) no
C7 C12 C13 107.4(4) no
C11 C12 C13 115.7(4) no
C5 C13 C12 108.3(4) no
C5 C13 C14 110.3(4) no
C12 C13 C14 107.6(4) no
C13 C14 C15 119.3(4) no
C13 C14 C19 120.3(4) no
C15 C14 C19 120.4(4) no
O3 C15 C14 121.3(5) no
O3 C15 C16 122.2(5) no
C14 C15 C16 116.5(4) no
C15 C16 C17 112.6(4) no
C16 C17 C18 111.0(4) no
C17 C18 C19 111.5(4) no
O2 C19 C14 123.2(4) no
O2 C19 C18 111.7(4) no
C14 C19 C18 125.1(5) no
C1 C2 H2 121.00 no
C3 C2 H2 121.00 no
C3 C4 H4 120.00 no
C5 C4 H4 120.00 no
C7 C8 H8A 110.00 no
C7 C8 H8B 110.00 no
C9 C8 H8A 110.00 no
C9 C8 H8B 110.00 no
H8A C8 H8B 108.00 no
C8 C9 H9A 109.00 no
C8 C9 H9B 109.00 no
C10 C9 H9A 109.00 no
C10 C9 H9B 109.00 no
H9A C9 H9B 108.00 no
C9 C10 H10A 109.00 no
C9 C10 H10B 109.00 no
C11 C10 H10A 109.00 no
C11 C10 H10B 109.00 no
H10A C10 H10B 108.00 no
C7 C12 H12 107.00 no
C11 C12 H12 107.00 no
C13 C12 H12 107.00 no
C5 C13 H13 110.00 no
C12 C13 H13 110.00 no
C14 C13 H13 110.00 no
C15 C16 H16A 109.00 no
C15 C16 H16B 109.00 no
C17 C16 H16A 109.00 no
C17 C16 H16B 109.00 no
H16A C16 H16B 108.00 no
C16 C17 H17A 109.00 no
C16 C17 H17B 109.00 no
C18 C17 H17A 109.00 no
C18 C17 H17B 109.00 no
H17A C17 H17B 108.00 no
C17 C18 H18A 109.00 no
C17 C18 H18B 109.00 no
C19 C18 H18A 109.00 no
C19 C18 H18B 109.00 no
H18A C18 H18B 108.00 no

loop_
_geom_bond_atom_site_label_1
_geom_bond_atom_site_label_2
_geom_bond_distance
_geom_bond_publ_flag
Br1 C1 1.883(5) no
Cl1 C3 1.753(4) no
O1 C11 1.206(6) no
O2 C7 1.430(6) no
O2 C19 1.368(6) no
O3 C15 1.220(6) no
O4 C6 1.359(5) no
O4 C7 1.448(6) no
C1 C2 1.377(7) no
C1 C6 1.385(6) no
C2 C3 1.386(7) no
C3 C4 1.375(7) no
C4 C5 1.384(7) no
C5 C6 1.395(7) no
C5 C13 1.515(7) no
C7 C8 1.509(7) no
C7 C12 1.504(6) no
C8 C9 1.519(7) no
C9 C10 1.528(7) no
C10 C11 1.487(7) no
C11 C12 1.517(7) no
C12 C13 1.520(6) no
C13 C14 1.513(7) no
C14 C15 1.459(7) no
C14 C19 1.342(7) no
C15 C16 1.503(7) no
C16 C17 1.515(7) no
C17 C18 1.513(7) no
C18 C19 1.484(7) no
C2 H2 0.9500 no
C4 H4 0.9500 no
C8 H8A 0.9900 no
C8 H8B 0.9900 no
C9 H9A 0.9900 no
C9 H9B 0.9900 no
C10 H10A 0.9900 no
C10 H10B 0.9900 no
C12 H12 1.0000 no
C13 H13 1.0000 no
C16 H16A 0.9900 no
C16 H16B 0.9900 no
C17 H17A 0.9900 no
C17 H17B 0.9900 no
C18 H18A 0.9900 no
C18 H18B 0.9900 no

loop_
_geom_hbond_atom_site_label_D
_geom_hbond_atom_site_label_H
_geom_hbond_atom_site_label_A
_geom_hbond_site_symmetry_A
_geom_hbond_distance_DH
_geom_hbond_distance_HA
_geom_hbond_distance_DA
_geom_hbond_angle_DHA
_geom_hbond_publ_flag
C8 H8B O3 2_555 0.99 2.53 3.407(6) 147 yes
C9 H9B Cg3 2_655 0.99 2.89 3.731(5) 143 yes

loop_
_geom_torsion_atom_site_label_1
_geom_torsion_atom_site_label_2
_geom_torsion_atom_site_label_3
_geom_torsion_atom_site_label_4
_geom_torsion
_geom_torsion_publ_flag
C19 O2 C7 O4 -88.4(4) no
C19 O2 C7 C8 158.3(4) no
C19 O2 C7 C12 32.9(5) no
C7 O2 C19 C14 -2.0(7) no
C7 O2 C19 C18 178.7(4) no
C7 O4 C6 C1 176.9(4) no
C7 O4 C6 C5 -3.2(6) no
C6 O4 C7 O2 96.0(4) no
C6 O4 C7 C8 -149.7(4) no
C6 O4 C7 C12 -25.8(5) no
Br1 C1 C2 C3 -178.8(4) no
C6 C1 C2 C3 1.6(7) no
Br1 C1 C6 O4 0.9(6) no
Br1 C1 C6 C5 -179.1(3) no
C2 C1 C6 O4 -179.5(4) no
C2 C1 C6 C5 0.5(7) no
C1 C2 C3 Cl1 175.9(4) no
C1 C2 C3 C4 -2.0(7) no
Cl1 C3 C4 C5 -177.6(4) no
C2 C3 C4 C5 0.3(8) no
C3 C4 C5 C6 1.9(7) no
C3 C4 C5 C13 -178.0(4) no
C4 C5 C6 O4 177.7(4) no
C4 C5 C6 C1 -2.3(7) no
C13 C5 C6 O4 -2.4(7) no
C13 C5 C6 C1 177.6(4) no
C4 C5 C13 C12 -144.7(5) no
C4 C5 C13 C14 97.8(5) no
C6 C5 C13 C12 35.4(6) no
C6 C5 C13 C14 -82.2(5) no
O2 C7 C8 C9 -178.8(4) no
O4 C7 C8 C9 67.5(5) no
C12 C7 C8 C9 -54.7(5) no
O2 C7 C12 C11 171.0(4) no
O2 C7 C12 C13 -60.8(5) no
O4 C7 C12 C11 -70.2(5) no
O4 C7 C12 C13 58.0(4) no
C8 C7 C12 C11 49.2(5) no
C8 C7 C12 C13 177.4(4) no
C7 C8 C9 C10 55.9(5) no
C8 C9 C10 C11 -53.0(6) no
C9 C10 C11 O1 -134.8(5) no
C9 C10 C11 C12 48.4(6) no
O1 C11 C12 C7 136.7(5) no
O1 C11 C12 C13 13.0(6) no
C10 C11 C12 C7 -46.4(5) no
C10 C11 C12 C13 -170.0(4) no
C7 C12 C13 C5 -62.3(5) no
C7 C12 C13 C14 57.0(4) no
C11 C12 C13 C5 63.8(5) no
C11 C12 C13 C14 -176.9(4) no
C5 C13 C14 C15 -90.3(5) no
C5 C13 C14 C19 88.6(6) no
C12 C13 C14 C15 151.7(4) no
C12 C13 C14 C19 -29.4(6) no
C13 C14 C15 O3 7.1(7) no
C13 C14 C15 C16 -172.2(4) no
C19 C14 C15 O3 -171.9(5) no
C19 C14 C15 C16 8.8(7) no
C13 C14 C19 O2 0.7(7) no
C13 C14 C19 C18 180.0(4) no
C15 C14 C19 O2 179.7(4) no
C15 C14 C19 C18 -1.1(8) no
O3 C15 C16 C17 144.8(5) no
C14 C15 C16 C17 -35.9(6) no
C15 C16 C17 C18 54.9(6) no
C16 C17 C18 C19 -46.2(6) no
C17 C18 C19 O2 -160.1(4) no
C17 C18 C19 C14 20.5(7) no
